data_4086714
loop_
_publ_author_name
'Castro-Rodrigo, Ruth'
'Chakraborty, Sumit'
'Munjanja, Lloyd'
'Brennessel, William W.'
'Jones, William D.'

_publ_section_title
;
 Synthesis, Characterization, and Reactivities of Molybdenum and Tungsten
 PONOP Pincer Complexes
;
_journal_issue 18
_journal_name_full Organometallics
_journal_page_first 3124
_journal_paper_doi 10.1021/acs.organomet.6b00461
_journal_volume 35
_journal_year 2016
_chemical_absolute_configuration ad
_chemical_formula_moiety 'C20 H31 N O5 P2 W'
_chemical_formula_sum 'C20 H31 N O5 P2 W'
_chemical_formula_weight 611.25
_chemical_name_common jonlm21
_chemical_name_systematic ' (iPr-PONOP)W(CO)3 '
_space_group_crystal_system orthorhombic
_space_group_IT_number 19
_space_group_name_Hall 'P 2ac 2ab'
_space_group_name_H-M_alt 'P 21 21 21'
_symmetry_space_group_name_Hall 'P 2ac 2ab'
_symmetry_space_group_name_H-M 'P 21 21 21'
_atom_sites_solution_hydrogens geom
_atom_sites_solution_primary direct
_atom_sites_solution_secondary difmap
_audit_creation_method SHELXL-2014/7
_cell_angle_alpha 90
_cell_angle_beta 90
_cell_angle_gamma 90
_cell_formula_units_Z 4
_cell_length_a 10.7399(19)
_cell_length_b 11.323(2)
_cell_length_c 19.424(4)
_cell_measurement_reflns_used 3911
_cell_measurement_temperature 100.0(5)
_cell_measurement_theta_max 38.34
_cell_measurement_theta_min 2.61
_cell_volume 2362.1(8)
_computing_cell_refinement 'SAINT (Bruker, 2014)'
_computing_data_collection 'APEX2 (Bruker, 2014)'
_computing_data_reduction 'SAINT (Bruker, 2014)'
_computing_molecular_graphics 'SHELXTL (Sheldrick, 2008)'
_computing_publication_material 'SHELXTL (Sheldrick, 2008)'
_computing_structure_refinement 'SHELXL-2014/7 (Sheldrick, 2015)'
_computing_structure_solution 'SIR2011 (Burla et al., 2012)'
_diffrn_ambient_temperature 100.0(5)
_diffrn_measured_fraction_theta_full 0.999
_diffrn_measured_fraction_theta_max 0.980
_diffrn_measurement_device_type 'Bruker SMART APEX II CCD platform'
_diffrn_measurement_method '\w scans'
_diffrn_radiation_type MoK\a
_diffrn_radiation_wavelength 0.71073
_diffrn_reflns_av_R_equivalents 0.0356
_diffrn_reflns_av_unetI/netI 0.0288
_diffrn_reflns_Laue_measured_fraction_full 0.999
_diffrn_reflns_Laue_measured_fraction_max 0.980
_diffrn_reflns_limit_h_max 18
_diffrn_reflns_limit_h_min -18
_diffrn_reflns_limit_k_max 19
_diffrn_reflns_limit_k_min -19
_diffrn_reflns_limit_l_max 33
_diffrn_reflns_limit_l_min -34
_diffrn_reflns_number 73539
_diffrn_reflns_point_group_measured_fraction_full 0.998
_diffrn_reflns_point_group_measured_fraction_max 0.971
_diffrn_reflns_theta_full 37.785
_diffrn_reflns_theta_max 38.588
_diffrn_reflns_theta_min 2.082
_diffrn_source 'fine-focus sealed tube'
_exptl_absorpt_coefficient_mu 5.055
_exptl_absorpt_correction_T_max 0.4404
_exptl_absorpt_correction_T_min 0.2668
_exptl_absorpt_correction_type multi-scan
_exptl_absorpt_process_details 'SADABS (Sheldrick, 2014)'
_exptl_crystal_colour yellow
_exptl_crystal_density_diffrn 1.719
_exptl_crystal_description block
_exptl_crystal_F_000 1208
_exptl_crystal_size_max 0.40
_exptl_crystal_size_mid 0.36
_exptl_crystal_size_min 0.36
_refine_diff_density_max 0.866
_refine_diff_density_min -1.165
_refine_diff_density_rms 0.106
_refine_ls_abs_structure_details
; 
 Flack x determined using 5398 quotients [(I+)-(I-)]/[(I+)+(I-)] 
 (Parsons, Flack and Wagner, Acta Cryst. B69 (2013) 249-259). 
;
_refine_ls_abs_structure_Flack 0.0091(19)
_refine_ls_extinction_method none
_refine_ls_goodness_of_fit_ref 1.079
_refine_ls_hydrogen_treatment constr
_refine_ls_matrix_type full
_refine_ls_number_parameters 270
_refine_ls_number_reflns 12971
_refine_ls_number_restraints 0
_refine_ls_restrained_S_all 1.079
_refine_ls_R_factor_all 0.0187
_refine_ls_R_factor_gt 0.0172
_refine_ls_shift/su_max 0.007
_refine_ls_shift/su_mean 0.000
_refine_ls_structure_factor_coef Fsqd
_refine_ls_weighting_details 'w=1/[\s^2^(Fo^2^)+(0.0118P)^2^+0.0601P] where P=(Fo^2^+2Fc^2^)/3'
_refine_ls_weighting_scheme calc
_refine_ls_wR_factor_gt 0.0360
_refine_ls_wR_factor_ref 0.0363
_reflns_Friedel_coverage 0.806
_reflns_Friedel_fraction_full 0.998
_reflns_Friedel_fraction_max 0.959
_reflns_number_gt 12495
_reflns_number_total 12971
_reflns_threshold_expression 'I > 2\s(I)'
_cod_data_source_file om6b00461_si_003.cif
_cod_data_source_block 2d
_cod_original_cell_volume 2362.1(7)
_cod_database_code 4086714
_shelx_shelxl_version_number 2014/7
_shelx_space_group_comment
; 
The symmetry employed for this shelxl refinement is uniquely defined 
by the following loop, which should always be used as a source of 
symmetry information in preference to the above space-group names. 
They are only intended as comments. 
;
_shelx_estimated_absorpt_t_min 0.237
_shelx_estimated_absorpt_t_max 0.263

loop_
_space_group_symop_operation_xyz
'x, y, z'
'-x+1/2, -y, z+1/2'
'-x, y+1/2, -z+1/2'
'x+1/2, -y+1/2, -z'

loop_
_atom_site_label
_atom_site_type_symbol
_atom_site_fract_x
_atom_site_fract_y
_atom_site_fract_z
_atom_site_U_iso_or_equiv
_atom_site_adp_type
_atom_site_occupancy
_atom_site_site_symmetry_order
_atom_site_calc_flag
_atom_site_refinement_flags_posn
_atom_site_refinement_flags_adp
W1 W 0.22971(2) 0.47788(2) 0.88626(2) 0.00826(2) Uani 1 1 d . .
P1 P 0.26887(6) 0.28049(4) 0.85013(2) 0.00958(8) Uani 1 1 d . .
P2 P 0.09430(5) 0.64276(5) 0.90797(3) 0.01005(9) Uani 1 1 d . .
O1 O 0.50461(17) 0.55814(19) 0.91250(10) 0.0248(4) Uani 1 1 d . .
O2 O 0.2603(2) 0.42126(17) 1.04511(8) 0.0249(4) Uani 1 1 d . .
O3 O 0.29129(18) 0.56403(17) 0.73484(9) 0.0230(4) Uani 1 1 d . .
O4 O 0.12530(14) 0.22809(14) 0.83087(8) 0.0131(3) Uani 1 1 d . .
O5 O -0.05053(14) 0.58415(14) 0.89919(8) 0.0137(3) Uani 1 1 d . .
N1 N 0.03951(16) 0.40529(15) 0.86748(9) 0.0096(3) Uani 1 1 d . .
C1 C 0.4014(2) 0.5317(2) 0.90297(10) 0.0145(4) Uani 1 1 d . .
C2 C 0.2403(2) 0.43840(19) 0.98746(10) 0.0138(4) Uani 1 1 d . .
C3 C 0.2614(2) 0.53159(18) 0.78885(10) 0.0134(3) Uani 1 1 d . .
C4 C 0.02415(19) 0.29195(18) 0.84709(10) 0.0109(3) Uani 1 1 d . .
C5 C -0.0924(2) 0.2390(2) 0.84162(11) 0.0141(4) Uani 1 1 d . .
H5 H -0.1002 0.1583 0.8289 0.017 Uiso 1 1 calc R U
C6 C -0.1958(2) 0.3068(2) 0.85519(11) 0.0154(4) Uani 1 1 d . .
H6 H -0.2763 0.2726 0.8519 0.019 Uiso 1 1 calc R U
C7 C -0.18393(19) 0.4244(2) 0.87356(10) 0.0138(4) Uani 1 1 d . .
H7 H -0.2550 0.4723 0.8817 0.017 Uiso 1 1 calc R U
C8 C -0.06382(17) 0.46975(19) 0.87964(9) 0.0106(3) Uani 1 1 d . .
C9 C 0.3221(2) 0.1608(2) 0.90770(11) 0.0151(4) Uani 1 1 d . .
H9 H 0.3432 0.0905 0.8789 0.018 Uiso 1 1 calc R U
C10 C 0.2189(3) 0.1260(2) 0.95770(11) 0.0219(5) Uani 1 1 d . .
H10A H 0.2488 0.0630 0.9881 0.033 Uiso 1 1 calc R U
H10B H 0.1465 0.0979 0.9318 0.033 Uiso 1 1 calc R U
H10C H 0.1951 0.1948 0.9854 0.033 Uiso 1 1 calc R U
C11 C 0.4399(2) 0.1995(2) 0.94654(13) 0.0222(5) Uani 1 1 d . .
H11A H 0.4655 0.1369 0.9783 0.033 Uiso 1 1 calc R U
H11B H 0.4224 0.2718 0.9726 0.033 Uiso 1 1 calc R U
H11C H 0.5070 0.2146 0.9135 0.033 Uiso 1 1 calc R U
C12 C 0.3430(2) 0.2517(2) 0.76633(11) 0.0139(4) Uani 1 1 d . .
H12 H 0.3017 0.3057 0.7326 0.017 Uiso 1 1 calc R U
C13 C 0.4798(2) 0.2868(3) 0.76747(14) 0.0257(5) Uani 1 1 d . .
H13A H 0.5116 0.2903 0.7202 0.039 Uiso 1 1 calc R U
H13B H 0.5273 0.2281 0.7937 0.039 Uiso 1 1 calc R U
H13C H 0.4886 0.3644 0.7892 0.039 Uiso 1 1 calc R U
C14 C 0.3252(3) 0.1263(2) 0.73835(13) 0.0276(6) Uani 1 1 d . .
H14A H 0.3552 0.1226 0.6908 0.041 Uiso 1 1 calc R U
H14B H 0.2366 0.1057 0.7396 0.041 Uiso 1 1 calc R U
H14C H 0.3723 0.0705 0.7668 0.041 Uiso 1 1 calc R U
C15 C 0.0749(2) 0.7159(2) 0.99212(11) 0.0138(4) Uani 1 1 d . .
H15 H 0.0177 0.7848 0.9859 0.017 Uiso 1 1 calc R U
C16 C 0.2017(2) 0.7625(2) 1.01608(12) 0.0218(5) Uani 1 1 d . .
H16A H 0.1923 0.8020 1.0607 0.033 Uiso 1 1 calc R U
H16B H 0.2339 0.8188 0.9822 0.033 Uiso 1 1 calc R U
H16C H 0.2601 0.6964 1.0207 0.033 Uiso 1 1 calc R U
C17 C 0.0187(2) 0.6339(2) 1.04652(11) 0.0196(4) Uani 1 1 d . .
H17A H -0.0021 0.6797 1.0878 0.029 Uiso 1 1 calc R U
H17B H 0.0791 0.5724 1.0585 0.029 Uiso 1 1 calc R U
H17C H -0.0570 0.5972 1.0282 0.029 Uiso 1 1 calc R U
C18 C 0.0777(2) 0.7608(2) 0.84334(11) 0.0155(4) Uani 1 1 d . .
H18 H 0.0659 0.7193 0.7984 0.019 Uiso 1 1 calc R U
C19 C 0.1976(3) 0.8326(2) 0.83532(14) 0.0232(5) Uani 1 1 d . .
H19A H 0.1911 0.8833 0.7946 0.035 Uiso 1 1 calc R U
H19B H 0.2684 0.7788 0.8300 0.035 Uiso 1 1 calc R U
H19C H 0.2100 0.8818 0.8763 0.035 Uiso 1 1 calc R U
C20 C -0.0360(3) 0.8401(2) 0.85149(14) 0.0247(5) Uani 1 1 d . .
H20A H -0.0454 0.8893 0.8103 0.037 Uiso 1 1 calc R U
H20B H -0.0252 0.8907 0.8920 0.037 Uiso 1 1 calc R U
H20C H -0.1105 0.7911 0.8574 0.037 Uiso 1 1 calc R U

loop_
_atom_site_aniso_label
_atom_site_aniso_U_11
_atom_site_aniso_U_22
_atom_site_aniso_U_33
_atom_site_aniso_U_23
_atom_site_aniso_U_13
_atom_site_aniso_U_12
W1 0.00652(2) 0.00805(3) 0.01021(3) -0.00098(2) -0.00025(2) -0.00060(3)
P1 0.00893(17) 0.00918(19) 0.01063(18) -0.00143(14) -0.00051(18) -0.00039(19)
P2 0.0091(2) 0.0096(2) 0.01149(19) -0.00058(16) 0.00047(16) 0.00043(17)
O1 0.0135(8) 0.0327(11) 0.0283(9) -0.0101(8) -0.0004(7) -0.0085(7)
O2 0.0337(11) 0.0265(9) 0.0147(7) 0.0010(6) -0.0030(7) 0.0084(8)
O3 0.0273(10) 0.0244(9) 0.0173(7) 0.0078(6) 0.0045(6) 0.0021(7)
O4 0.0098(6) 0.0126(7) 0.0170(7) -0.0039(5) -0.0008(5) -0.0014(5)
O5 0.0092(6) 0.0138(7) 0.0181(7) -0.0013(5) -0.0010(5) 0.0004(5)
N1 0.0083(7) 0.0100(7) 0.0105(6) -0.0006(5) 0.0000(5) -0.0008(5)
C1 0.0144(8) 0.0128(9) 0.0162(8) -0.0047(7) 0.0001(6) -0.0012(7)
C2 0.0128(9) 0.0128(8) 0.0157(8) -0.0012(6) -0.0007(7) 0.0018(7)
C3 0.0120(8) 0.0114(8) 0.0170(7) 0.0004(6) 0.0001(6) 0.0014(8)
C4 0.0100(8) 0.0132(8) 0.0096(7) 0.0006(6) -0.0011(6) -0.0025(6)
C5 0.0130(8) 0.0150(9) 0.0142(8) -0.0002(7) -0.0019(7) -0.0048(7)
C6 0.0098(8) 0.0206(10) 0.0159(9) 0.0021(7) -0.0017(7) -0.0053(7)
C7 0.0080(7) 0.0199(10) 0.0134(8) 0.0026(7) -0.0010(6) -0.0005(7)
C8 0.0093(7) 0.0132(8) 0.0094(7) 0.0026(7) -0.0011(5) -0.0001(6)
C9 0.0192(10) 0.0121(9) 0.0140(8) -0.0009(7) -0.0020(7) 0.0024(8)
C10 0.0299(13) 0.0192(10) 0.0167(9) 0.0037(7) -0.0001(9) -0.0047(10)
C11 0.0213(11) 0.0244(12) 0.0210(11) 0.0033(9) -0.0071(9) 0.0060(9)
C12 0.0141(9) 0.0151(9) 0.0125(8) -0.0027(7) 0.0011(7) 0.0004(7)
C13 0.0149(10) 0.0386(16) 0.0235(11) -0.0095(10) 0.0059(9) -0.0036(10)
C14 0.0400(16) 0.0211(12) 0.0215(11) -0.0110(9) 0.0086(11) -0.0047(11)
C15 0.0127(9) 0.0152(9) 0.0136(8) -0.0033(7) 0.0011(7) 0.0035(7)
C16 0.0182(11) 0.0254(12) 0.0217(10) -0.0094(9) -0.0015(8) -0.0030(9)
C17 0.0207(11) 0.0238(12) 0.0141(9) 0.0003(8) 0.0040(8) 0.0041(9)
C18 0.0190(10) 0.0134(9) 0.0142(8) 0.0027(7) 0.0007(8) 0.0025(8)
C19 0.0257(12) 0.0170(11) 0.0270(11) 0.0041(9) 0.0047(10) -0.0034(9)
C20 0.0255(12) 0.0213(11) 0.0274(12) 0.0071(9) 0.0019(10) 0.0110(10)

loop_
_atom_type_symbol
_atom_type_description
_atom_type_scat_dispersion_real
_atom_type_scat_dispersion_imag
_atom_type_scat_source
C C 0.0033 0.0016 'International Tables Vol C Tables 4.2.6.8 and 6.1.1.4'
H H 0.0000 0.0000 'International Tables Vol C Tables 4.2.6.8 and 6.1.1.4'
N N 0.0061 0.0033 'International Tables Vol C Tables 4.2.6.8 and 6.1.1.4'
O O 0.0106 0.0060 'International Tables Vol C Tables 4.2.6.8 and 6.1.1.4'
P P 0.1023 0.0942 'International Tables Vol C Tables 4.2.6.8 and 6.1.1.4'
W W -0.8490 6.8722 'International Tables Vol C Tables 4.2.6.8 and 6.1.1.4'

loop_
_geom_angle_atom_site_label_1
_geom_angle_atom_site_label_2
_geom_angle_atom_site_label_3
_geom_angle
C1 W1 C3 84.46(9)
C1 W1 C2 81.68(9)
C3 W1 C2 166.14(9)
C1 W1 N1 176.42(8)
C3 W1 N1 96.43(7)
C2 W1 N1 97.42(8)
C1 W1 P1 100.01(7)
C3 W1 P1 88.67(6)
C2 W1 P1 93.97(6)
N1 W1 P1 76.57(5)
C1 W1 P2 107.29(7)
C3 W1 P2 91.85(6)
C2 W1 P2 92.02(6)
N1 W1 P2 76.17(5)
P1 W1 P2 152.62(2)
O4 P1 C12 97.85(9)
O4 P1 C9 99.11(10)
C12 P1 C9 105.76(10)
O4 P1 W1 103.49(6)
C12 P1 W1 120.21(8)
C9 P1 W1 124.39(7)
O5 P2 C18 97.25(10)
O5 P2 C15 99.25(9)
C18 P2 C15 105.50(11)
O5 P2 W1 103.47(6)
C18 P2 W1 120.18(8)
C15 P2 W1 124.93(7)
C4 O4 P1 119.74(13)
C8 O5 P2 119.79(13)
C8 N1 C4 117.64(17)
C8 N1 W1 121.67(13)
C4 N1 W1 120.58(14)
O1 C1 W1 176.8(2)
O2 C2 W1 172.0(2)
O3 C3 W1 173.4(2)
O4 C4 N1 118.74(18)
O4 C4 C5 118.52(19)
N1 C4 C5 122.7(2)
C6 C5 C4 118.1(2)
C6 C5 H5 121.0
C4 C5 H5 121.0
C5 C6 C7 120.8(2)
C5 C6 H6 119.6
C7 C6 H6 119.6
C6 C7 C8 117.5(2)
C6 C7 H7 121.2
C8 C7 H7 121.2
N1 C8 O5 118.60(17)
N1 C8 C7 123.2(2)
O5 C8 C7 118.22(18)
C10 C9 C11 111.1(2)
C10 C9 P1 110.49(17)
C11 C9 P1 110.04(17)
C10 C9 H9 108.4
C11 C9 H9 108.4
P1 C9 H9 108.4
C9 C10 H10A 109.5
C9 C10 H10B 109.5
H10A C10 H10B 109.5
C9 C10 H10C 109.5
H10A C10 H10C 109.5
H10B C10 H10C 109.5
C9 C11 H11A 109.5
C9 C11 H11B 109.5
H11A C11 H11B 109.5
C9 C11 H11C 109.5
H11A C11 H11C 109.5
H11B C11 H11C 109.5
C13 C12 C14 111.5(2)
C13 C12 P1 111.01(15)
C14 C12 P1 115.04(17)
C13 C12 H12 106.2
C14 C12 H12 106.2
P1 C12 H12 106.2
C12 C13 H13A 109.5
C12 C13 H13B 109.5
H13A C13 H13B 109.5
C12 C13 H13C 109.5
H13A C13 H13C 109.5
H13B C13 H13C 109.5
C12 C14 H14A 109.5
C12 C14 H14B 109.5
H14A C14 H14B 109.5
C12 C14 H14C 109.5
H14A C14 H14C 109.5
H14B C14 H14C 109.5
C17 C15 C16 110.47(19)
C17 C15 P2 112.61(16)
C16 C15 P2 108.85(15)
C17 C15 H15 108.3
C16 C15 H15 108.3
P2 C15 H15 108.3
C15 C16 H16A 109.5
C15 C16 H16B 109.5
H16A C16 H16B 109.5
C15 C16 H16C 109.5
H16A C16 H16C 109.5
H16B C16 H16C 109.5
C15 C17 H17A 109.5
C15 C17 H17B 109.5
H17A C17 H17B 109.5
C15 C17 H17C 109.5
H17A C17 H17C 109.5
H17B C17 H17C 109.5
C20 C18 C19 111.8(2)
C20 C18 P2 115.74(16)
C19 C18 P2 111.91(17)
C20 C18 H18 105.5
C19 C18 H18 105.5
P2 C18 H18 105.5
C18 C19 H19A 109.5
C18 C19 H19B 109.5
H19A C19 H19B 109.5
C18 C19 H19C 109.5
H19A C19 H19C 109.5
H19B C19 H19C 109.5
C18 C20 H20A 109.5
C18 C20 H20B 109.5
H20A C20 H20B 109.5
C18 C20 H20C 109.5
H20A C20 H20C 109.5
H20B C20 H20C 109.5

loop_
_geom_bond_atom_site_label_1
_geom_bond_atom_site_label_2
_geom_bond_distance
W1 C1 1.969(2)
W1 C3 2.016(2)
W1 C2 2.019(2)
W1 N1 2.2318(17)
W1 P1 2.3801(6)
W1 P2 2.4038(6)
P1 O4 1.6939(16)
P1 C12 1.841(2)
P1 C9 1.848(2)
P2 O5 1.6997(17)
P2 C18 1.843(2)
P2 C15 1.844(2)
O1 C1 1.163(3)
O2 C2 1.157(2)
O3 C3 1.157(3)
O4 C4 1.343(3)
O5 C8 1.357(3)
N1 C8 1.349(3)
N1 C4 1.353(3)
C4 C5 1.392(3)
C5 C6 1.376(3)
C5 H5 0.9500
C6 C7 1.384(3)
C6 H6 0.9500
C7 C8 1.394(3)
C7 H7 0.9500
C9 C10 1.525(3)
C9 C11 1.537(3)
C9 H9 1.0000
C10 H10A 0.9800
C10 H10B 0.9800
C10 H10C 0.9800
C11 H11A 0.9800
C11 H11B 0.9800
C11 H11C 0.9800
C12 C13 1.522(3)
C12 C14 1.532(3)
C12 H12 1.0000
C13 H13A 0.9800
C13 H13B 0.9800
C13 H13C 0.9800
C14 H14A 0.9800
C14 H14B 0.9800
C14 H14C 0.9800
C15 C17 1.530(3)
C15 C16 1.533(3)
C15 H15 1.0000
C16 H16A 0.9800
C16 H16B 0.9800
C16 H16C 0.9800
C17 H17A 0.9800
C17 H17B 0.9800
C17 H17C 0.9800
C18 C20 1.523(3)
C18 C19 1.531(3)
C18 H18 1.0000
C19 H19A 0.9800
C19 H19B 0.9800
C19 H19C 0.9800
C20 H20A 0.9800
C20 H20B 0.9800
C20 H20C 0.9800

loop_
_geom_torsion_atom_site_label_1
_geom_torsion_atom_site_label_2
_geom_torsion_atom_site_label_3
_geom_torsion_atom_site_label_4
_geom_torsion
C12 P1 O4 C4 -132.85(16)
C9 P1 O4 C4 119.70(16)
W1 P1 O4 C4 -9.11(16)
C18 P2 O5 C8 119.89(15)
C15 P2 O5 C8 -133.04(15)
W1 P2 O5 C8 -3.58(15)
P1 O4 C4 N1 11.4(3)
P1 O4 C4 C5 -169.19(15)
C8 N1 C4 O4 176.22(17)
W1 N1 C4 O4 -7.4(2)
C8 N1 C4 C5 -3.2(3)
W1 N1 C4 C5 173.14(15)
O4 C4 C5 C6 -176.95(19)
N1 C4 C5 C6 2.5(3)
C4 C5 C6 C7 0.1(3)
C5 C6 C7 C8 -1.8(3)
C4 N1 C8 O5 -179.06(17)
W1 N1 C8 O5 4.6(2)
C4 N1 C8 C7 1.4(3)
W1 N1 C8 C7 -174.91(14)
P2 O5 C8 N1 -0.1(2)
P2 O5 C8 C7 179.43(14)
C6 C7 C8 N1 1.1(3)
C6 C7 C8 O5 -178.49(18)
O4 P1 C9 C10 -43.88(17)
C12 P1 C9 C10 -144.77(16)
W1 P1 C9 C10 69.46(18)
O4 P1 C9 C11 -166.87(16)
C12 P1 C9 C11 92.24(17)
W1 P1 C9 C11 -53.54(19)
O4 P1 C12 C13 -178.06(18)
C9 P1 C12 C13 -76.2(2)
W1 P1 C12 C13 71.3(2)
O4 P1 C12 C14 -50.2(2)
C9 P1 C12 C14 51.6(2)
W1 P1 C12 C14 -160.86(16)
O5 P2 C15 C17 49.62(17)
C18 P2 C15 C17 149.86(16)
W1 P2 C15 C17 -64.05(18)
O5 P2 C15 C16 172.47(16)
C18 P2 C15 C16 -87.29(18)
W1 P2 C15 C16 58.80(19)
O5 P2 C18 C20 52.2(2)
C15 P2 C18 C20 -49.5(2)
W1 P2 C18 C20 162.40(16)
O5 P2 C18 C19 -178.11(17)
C15 P2 C18 C19 80.15(18)
W1 P2 C18 C19 -67.90(18)
